data_4324696
loop_
_publ_author_name
'Vadapalli Chandrasekhar'
'Venkatasubbiah Krishnan'
'Ramachandran Azhakar'
'Tapas Senapati'
'Atanu Dey'
'R. Suriya Narayanan'

_publ_contact_author_address
;Head, Department of Chemistry
Indian Institute of Technology Kanpur
Kanpur 208016
Uttarpradesh
India
;
_publ_contact_author_email vc@iitk.ac.in
_publ_contact_author_fax '+91-512-259 7436'
_publ_contact_author_name 'Prof. V. Chandrasekhar'
_publ_contact_author_phone '+91-512-259 7259'
_publ_section_title
;
 Carbophosphazene-Supported Ligand Systems Containing Pyrazole/Guanidine
 Coordinating Groups
;
_journal_name_full 'Inorganic Chemistry'
_journal_page_first 2568
_journal_page_last 2579
_journal_paper_doi 10.1021/ic102415x
_journal_volume 50
_journal_year 2011
_chemical_formula_moiety 'C17 H21 Cl N9 O P Pd, C H2 Cl2'
_chemical_formula_sum 'C18 H23 Cl3 N9 O P Pd'
_chemical_formula_weight 625.17
_chemical_name_systematic
; 
 ? 
;
_space_group_IT_number 2
_symmetry_cell_setting triclinic
_symmetry_space_group_name_Hall '-P 1'
_symmetry_space_group_name_H-M 'P -1'
_atom_sites_solution_hydrogens geom
_atom_sites_solution_primary direct
_atom_sites_solution_secondary difmap
_audit_creation_method SHELXTL
_cell_angle_alpha 91.341(5)
_cell_angle_beta 106.311(5)
_cell_angle_gamma 109.631(5)
_cell_formula_units_Z 2
_cell_length_a 9.428(5)
_cell_length_b 10.069(5)
_cell_length_c 13.778(5)
_cell_measurement_temperature 100(2)
_cell_measurement_theta_max 28.31
_cell_measurement_theta_min 1.55
_cell_volume 1172.3(10)
_computing_cell_refinement 'Bruker SMART V5.628'
_computing_data_collection 'Bruker SMART V5.628'
_computing_data_reduction 'Bruker SAINT+ V6.45'
_computing_molecular_graphics 'Bruker SHELXTL'
_computing_publication_material 'Bruker SHELXTL'
_computing_structure_refinement 'Bruker SHELXTL'
_computing_structure_solution 'Bruker SHELXTL V6.14'
_diffrn_ambient_temperature 100(2)
_diffrn_measured_fraction_theta_full 0.905
_diffrn_measured_fraction_theta_max 0.905
_diffrn_measurement_device_type 'CCD area detector'
_diffrn_measurement_method 'phi and omega scans'
_diffrn_radiation_monochromator graphite
_diffrn_radiation_source 'fine-focus sealed tube'
_diffrn_radiation_type MoK\a
_diffrn_radiation_wavelength 0.71069
_diffrn_reflns_av_R_equivalents 0.0318
_diffrn_reflns_av_sigmaI/netI 0.0751
_diffrn_reflns_limit_h_max 12
_diffrn_reflns_limit_h_min -12
_diffrn_reflns_limit_k_max 13
_diffrn_reflns_limit_k_min -11
_diffrn_reflns_limit_l_max 18
_diffrn_reflns_limit_l_min -11
_diffrn_reflns_number 7589
_diffrn_reflns_theta_full 28.31
_diffrn_reflns_theta_max 28.31
_diffrn_reflns_theta_min 1.55
_exptl_absorpt_coefficient_mu 1.234
_exptl_absorpt_correction_T_max 1.000
_exptl_absorpt_correction_T_min 0.801
_exptl_absorpt_correction_type empirical
_exptl_absorpt_process_details SADABS
_exptl_crystal_colour Orange
_exptl_crystal_density_diffrn 1.771
_exptl_crystal_description plate
_exptl_crystal_F_000 628
_exptl_crystal_size_max 0.2
_exptl_crystal_size_mid 0.15
_exptl_crystal_size_min 0.1
_refine_diff_density_max 0.905
_refine_diff_density_min -0.733
_refine_diff_density_rms 0.137
_refine_ls_extinction_method none
_refine_ls_goodness_of_fit_ref 0.986
_refine_ls_hydrogen_treatment constr
_refine_ls_matrix_type full
_refine_ls_number_parameters 304
_refine_ls_number_reflns 5288
_refine_ls_number_restraints 0
_refine_ls_restrained_S_all 0.986
_refine_ls_R_factor_all 0.0626
_refine_ls_R_factor_gt 0.0467
_refine_ls_shift/su_max 0.001
_refine_ls_shift/su_mean 0.000
_refine_ls_structure_factor_coef Fsqd
_refine_ls_weighting_details 'calc w=1/[\s^2^(Fo^2^)+(0.0481P)^2^+0.0000P] where P=(Fo^2^+2Fc^2^)/3'
_refine_ls_weighting_scheme calc
_refine_ls_wR_factor_gt 0.0982
_refine_ls_wR_factor_ref 0.1048
_reflns_number_gt 4149
_reflns_number_total 5288
_reflns_threshold_expression >2sigma(I)
_cod_data_source_file ic102415x_si_002_08.cif
_cod_data_source_block compound-8
_cod_original_sg_symbol_Hall ' -P 1'
_cod_original_sg_symbol_H-M 'P -1 '
_cod_database_code 4324696

loop_
_symmetry_equiv_pos_as_xyz
'x, y, z'
'-x, -y, -z'

loop_
_atom_site_label
_atom_site_type_symbol
_atom_site_fract_x
_atom_site_fract_y
_atom_site_fract_z
_atom_site_U_iso_or_equiv
_atom_site_adp_type
_atom_site_occupancy
_atom_site_symmetry_multiplicity
_atom_site_calc_flag
_atom_site_refinement_flags
Pd1 Pd 0.59543(3) 0.39666(3) 0.46363(2) 0.01350(10) Uani 1 1 d .
P1 P 0.06852(12) 0.10499(11) 0.25002(8) 0.0137(2) Uani 1 1 d .
O1 O -0.0981(3) 0.0833(3) 0.2357(2) 0.0176(6) Uani 1 1 d .
N1 N 0.1770(4) 0.2619(3) 0.2285(3) 0.0142(7) Uani 1 1 d .
N2 N 0.1626(4) 0.0701(4) 0.3619(3) 0.0152(7) Uani 1 1 d .
N3 N 0.3849(4) 0.2803(3) 0.3796(3) 0.0149(7) Uani 1 1 d .
N4 N 0.3918(4) 0.1371(3) 0.5041(3) 0.0144(7) Uani 1 1 d .
N5 N 0.5465(4) 0.2326(3) 0.5461(3) 0.0142(7) Uani 1 1 d .
N6 N 0.4157(4) 0.4576(3) 0.2796(3) 0.0143(7) Uani 1 1 d .
N7 N 0.5654(4) 0.5171(3) 0.3498(3) 0.0153(7) Uani 1 1 d .
N8 N 0.0815(4) -0.0101(3) 0.1633(2) 0.0125(7) Uani 1 1 d .
N9 N 0.2333(4) 0.0130(4) 0.1584(3) 0.0169(8) Uani 1 1 d .
C1 C 0.3136(5) 0.3241(4) 0.2932(3) 0.0143(8) Uani 1 1 d .
C2 C 0.3019(4) 0.1591(4) 0.4089(3) 0.0137(8) Uani 1 1 d .
C3 C 0.2522(5) 0.5038(4) 0.1138(3) 0.0225(10) Uani 1 1 d .
H3A H 0.2624 0.5797 0.0723 0.034 Uiso 1 1 calc R
H3B H 0.1626 0.4900 0.1378 0.034 Uiso 1 1 calc R
H3C H 0.2374 0.4179 0.0741 0.034 Uiso 1 1 calc R
C4 C 0.3985(5) 0.5408(4) 0.2028(3) 0.0167(9) Uani 1 1 d .
C5 C 0.5362(5) 0.6524(4) 0.2254(3) 0.0198(9) Uani 1 1 d .
H5 H 0.5589 0.7275 0.1873 0.024 Uiso 1 1 calc R
C6 C 0.6396(5) 0.6360(4) 0.3164(3) 0.0167(9) Uani 1 1 d .
C7 C 0.8065(5) 0.7299(4) 0.3674(3) 0.0217(10) Uani 1 1 d .
H7A H 0.8230 0.7486 0.4391 0.033 Uiso 1 1 calc R
H7B H 0.8281 0.8180 0.3389 0.033 Uiso 1 1 calc R
H7C H 0.8762 0.6838 0.3571 0.033 Uiso 1 1 calc R
C8 C 0.2031(5) -0.0870(4) 0.5428(3) 0.0179(9) Uani 1 1 d .
H8A H 0.2029 -0.1380 0.6008 0.027 Uiso 1 1 calc R
H8B H 0.1837 -0.1510 0.4839 0.027 Uiso 1 1 calc R
H8C H 0.1217 -0.0468 0.5310 0.027 Uiso 1 1 calc R
C9 C 0.3599(5) 0.0290(4) 0.5629(3) 0.0146(8) Uani 1 1 d .
C10 C 0.4942(5) 0.0553(4) 0.6414(3) 0.0177(9) Uani 1 1 d .
H10 H 0.5087 0.0000 0.6939 0.021 Uiso 1 1 calc R
C11 C 0.6086(5) 0.1822(4) 0.6292(3) 0.0151(9) Uani 1 1 d .
C12 C 0.7728(5) 0.2535(4) 0.6966(3) 0.0196(9) Uani 1 1 d .
H12A H 0.8328 0.1936 0.6948 0.029 Uiso 1 1 calc R
H12B H 0.7719 0.2710 0.7652 0.029 Uiso 1 1 calc R
H12C H 0.8202 0.3421 0.6736 0.029 Uiso 1 1 calc R
C13 C 0.3509(5) -0.0906(5) 0.0531(4) 0.0239(10) Uani 1 1 d .
H13A H 0.4458 -0.0158 0.0931 0.036 Uiso 1 1 calc R
H13B H 0.3347 -0.0808 -0.0179 0.036 Uiso 1 1 calc R
H13C H 0.3608 -0.1810 0.0653 0.036 Uiso 1 1 calc R
C14 C 0.2128(5) -0.0814(4) 0.0825(3) 0.0158(9) Uani 1 1 d .
C15 C 0.0519(5) -0.1665(4) 0.0383(3) 0.0188(9) Uani 1 1 d .
H15 H 0.0100 -0.2399 -0.0154 0.023 Uiso 1 1 calc R
C16 C -0.0308(5) -0.1196(4) 0.0901(3) 0.0148(8) Uani 1 1 d .
C17 C -0.2043(5) -0.1723(5) 0.0771(3) 0.0212(10) Uani 1 1 d .
H17A H -0.2624 -0.1998 0.0059 0.032 Uiso 1 1 calc R
H17B H -0.2309 -0.0980 0.1037 0.032 Uiso 1 1 calc R
H17C H -0.2308 -0.2528 0.1133 0.032 Uiso 1 1 calc R
C18 C 0.7978(5) 0.3565(5) 0.2445(3) 0.0227(10) Uani 1 1 d .
H18A H 0.8560 0.2928 0.2467 0.027 Uiso 1 1 calc R
H18B H 0.8259 0.4031 0.3132 0.027 Uiso 1 1 calc R
Cl1 Cl 0.84580(12) 0.53784(11) 0.56080(8) 0.0225(2) Uani 1 1 d .
Cl2 Cl 0.85256(13) 0.48613(12) 0.16416(9) 0.0299(3) Uani 1 1 d .
Cl3 Cl 0.59290(12) 0.25717(12) 0.20104(9) 0.0259(3) Uani 1 1 d .

loop_
_atom_site_aniso_label
_atom_site_aniso_U_11
_atom_site_aniso_U_22
_atom_site_aniso_U_33
_atom_site_aniso_U_23
_atom_site_aniso_U_13
_atom_site_aniso_U_12
Pd1 0.00979(15) 0.01377(17) 0.01457(17) -0.00120(12) 0.00328(12) 0.00184(12)
P1 0.0124(5) 0.0128(5) 0.0136(5) 0.0000(4) 0.0033(4) 0.0022(4)
O1 0.0122(14) 0.0188(15) 0.0204(16) 0.0006(13) 0.0048(12) 0.0040(12)
N1 0.0137(17) 0.0128(17) 0.0139(17) 0.0009(14) 0.0022(14) 0.0040(14)
N2 0.0117(16) 0.0187(18) 0.0135(18) 0.0021(15) 0.0035(14) 0.0036(14)
N3 0.0144(17) 0.0114(17) 0.0151(18) -0.0001(14) 0.0036(14) 0.0006(14)
N4 0.0116(16) 0.0141(18) 0.0154(18) -0.0025(14) 0.0041(14) 0.0021(14)
N5 0.0097(16) 0.0144(18) 0.0163(18) -0.0021(14) 0.0020(14) 0.0034(14)
N6 0.0133(16) 0.0125(17) 0.0142(18) 0.0008(14) 0.0025(14) 0.0024(14)
N7 0.0100(16) 0.0159(18) 0.0178(19) -0.0008(15) 0.0050(14) 0.0014(14)
N8 0.0087(15) 0.0145(17) 0.0114(17) 0.0014(14) 0.0028(13) 0.0008(13)
N9 0.0129(17) 0.0184(19) 0.0184(19) 0.0004(15) 0.0066(15) 0.0031(15)
C1 0.018(2) 0.013(2) 0.014(2) -0.0024(17) 0.0077(17) 0.0064(17)
C2 0.015(2) 0.017(2) 0.011(2) -0.0030(17) 0.0038(17) 0.0075(17)
C3 0.026(2) 0.016(2) 0.020(2) 0.0055(19) 0.002(2) 0.0041(19)
C4 0.018(2) 0.015(2) 0.017(2) 0.0016(17) 0.0065(18) 0.0061(18)
C5 0.021(2) 0.014(2) 0.023(2) 0.0003(18) 0.0095(19) 0.0019(18)
C6 0.016(2) 0.012(2) 0.021(2) -0.0012(17) 0.0077(18) 0.0028(17)
C7 0.015(2) 0.015(2) 0.031(3) -0.0010(19) 0.008(2) -0.0005(18)
C8 0.019(2) 0.018(2) 0.017(2) 0.0014(18) 0.0074(18) 0.0057(18)
C9 0.021(2) 0.015(2) 0.013(2) 0.0047(17) 0.0087(18) 0.0087(18)
C10 0.020(2) 0.017(2) 0.016(2) -0.0009(18) 0.0035(18) 0.0074(18)
C11 0.016(2) 0.015(2) 0.014(2) -0.0039(17) 0.0027(17) 0.0076(17)
C12 0.019(2) 0.017(2) 0.017(2) 0.0000(18) -0.0008(18) 0.0052(18)
C13 0.020(2) 0.021(2) 0.033(3) 0.000(2) 0.014(2) 0.0055(19)
C14 0.016(2) 0.016(2) 0.014(2) 0.0015(17) 0.0056(17) 0.0037(17)
C15 0.017(2) 0.019(2) 0.017(2) 0.0015(18) 0.0058(18) 0.0022(18)
C16 0.0126(19) 0.013(2) 0.013(2) 0.0002(17) -0.0008(16) 0.0011(16)
C17 0.012(2) 0.019(2) 0.025(2) 0.0000(19) 0.0010(18) -0.0006(18)
C18 0.020(2) 0.022(2) 0.023(2) 0.003(2) 0.0048(19) 0.0061(19)
Cl1 0.0130(5) 0.0220(6) 0.0233(6) -0.0010(5) 0.0002(4) -0.0006(4)
Cl2 0.0266(6) 0.0292(6) 0.0305(7) 0.0094(5) 0.0097(5) 0.0045(5)
Cl3 0.0182(5) 0.0235(6) 0.0323(7) -0.0035(5) 0.0082(5) 0.0027(5)

loop_
_atom_type_symbol
_atom_type_description
_atom_type_scat_dispersion_real
_atom_type_scat_dispersion_imag
_atom_type_scat_source
C C 0.0033 0.0016 'International Tables Vol C Tables 4.2.6.8 and 6.1.1.4'
H H 0.0000 0.0000 'International Tables Vol C Tables 4.2.6.8 and 6.1.1.4'
N N 0.0061 0.0033 'International Tables Vol C Tables 4.2.6.8 and 6.1.1.4'
O O 0.0106 0.0060 'International Tables Vol C Tables 4.2.6.8 and 6.1.1.4'
P P 0.1023 0.0942 'International Tables Vol C Tables 4.2.6.8 and 6.1.1.4'
Cl Cl 0.1484 0.1585 'International Tables Vol C Tables 4.2.6.8 and 6.1.1.4'
Pd Pd -0.9988 1.0072 'International Tables Vol C Tables 4.2.6.8 and 6.1.1.4'

loop_
_geom_angle_atom_site_label_1
_geom_angle_atom_site_label_2
_geom_angle_atom_site_label_3
_geom_angle
N3 Pd1 N7 79.99(14)
N3 Pd1 N5 79.37(14)
N7 Pd1 N5 159.36(13)
N3 Pd1 Cl1 178.81(10)
N7 Pd1 Cl1 98.83(10)
N5 Pd1 Cl1 101.82(10)
O1 P1 N1 115.74(17)
O1 P1 N2 114.42(17)
N1 P1 N2 108.77(17)
O1 P1 N8 109.63(16)
N1 P1 N8 102.90(17)
N2 P1 N8 104.12(17)
C1 N1 P1 117.2(3)
C2 N2 P1 117.4(3)
C2 N3 C1 118.6(3)
C2 N3 Pd1 120.9(3)
C1 N3 Pd1 120.3(3)
C9 N4 N5 110.5(3)
C9 N4 C2 131.6(3)
N5 N4 C2 117.6(3)
C11 N5 N4 105.8(3)
C11 N5 Pd1 142.5(3)
N4 N5 Pd1 111.6(2)
C4 N6 N7 110.2(3)
C4 N6 C1 131.3(3)
N7 N6 C1 118.4(3)
C6 N7 N6 106.4(3)
C6 N7 Pd1 142.3(3)
N6 N7 Pd1 111.2(2)
C16 N8 N9 111.3(3)
C16 N8 P1 133.0(3)
N9 N8 P1 115.5(2)
C14 N9 N8 104.7(3)
N1 C1 N3 129.2(4)
N1 C1 N6 120.9(4)
N3 C1 N6 109.9(3)
N2 C2 N3 128.6(4)
N2 C2 N4 121.3(4)
N3 C2 N4 110.1(3)
C5 C4 N6 106.2(4)
C5 C4 C3 130.4(4)
N6 C4 C3 123.3(4)
C4 C5 C6 108.4(4)
N7 C6 C5 108.8(4)
N7 C6 C7 124.0(4)
C5 C6 C7 127.2(4)
C10 C9 N4 106.3(4)
C10 C9 C8 129.0(4)
N4 C9 C8 124.6(4)
C9 C10 C11 107.6(4)
N5 C11 C10 109.6(4)
N5 C11 C12 123.0(4)
C10 C11 C12 127.3(4)
N9 C14 C15 111.7(3)
N9 C14 C13 120.9(4)
C15 C14 C13 127.3(4)
C16 C15 C14 106.6(4)
C15 C16 N8 105.7(3)
C15 C16 C17 129.9(4)
N8 C16 C17 124.4(4)
Cl3 C18 Cl2 111.4(2)

loop_
_geom_bond_atom_site_label_1
_geom_bond_atom_site_label_2
_geom_bond_distance
Pd1 N3 1.933(3)
Pd1 N7 2.020(3)
Pd1 N5 2.026(3)
Pd1 Cl1 2.2949(14)
P1 O1 1.465(3)
P1 N1 1.655(3)
P1 N2 1.659(3)
P1 N8 1.702(3)
N1 C1 1.277(5)
N2 C2 1.285(5)
N3 C2 1.351(5)
N3 C1 1.356(5)
N4 C9 1.374(5)
N4 N5 1.394(4)
N4 C2 1.415(5)
N5 C11 1.327(5)
N6 C4 1.373(5)
N6 N7 1.387(5)
N6 C1 1.419(5)
N7 C6 1.334(5)
N8 C16 1.385(5)
N8 N9 1.392(4)
N9 C14 1.323(5)
C3 C4 1.492(6)
C4 C5 1.350(6)
C5 C6 1.407(6)
C6 C7 1.488(5)
C8 C9 1.491(5)
C9 C10 1.355(6)
C10 C11 1.418(5)
C11 C12 1.480(5)
C13 C14 1.497(5)
C14 C15 1.411(5)
C15 C16 1.372(5)
C16 C17 1.496(5)
C18 Cl3 1.765(4)
C18 Cl2 1.770(4)
